data_2019558
loop_
_publ_author_name
'Orben, Claudia M.'
'Dittrich, Birger'

_publ_section_title
;
 Hydrogen ADPs with Cu <i>K</i>\a data? Invariom and Hirshfeld atom
 modelling of fluconazole
;
_journal_coeditor_code GZ3261
_journal_issue 6
_journal_name_full 'Acta Crystallographica Section C'
_journal_page_first 580
_journal_page_last 583
_journal_paper_doi 10.1107/S2053229614010195
_journal_volume 70
_journal_year 2014
_chemical_formula_iupac 'C13 H12 F2 N6 O, H2 O'
_chemical_formula_moiety 'C13 H12 F2 N6 O, H2 O'
_chemical_formula_sum 'C13 H14 F2 N6 O2'
_chemical_formula_weight 324.29
_chemical_name_common fluconazole
_chemical_name_systematic
;
2-(2,4-Difluorophenyl)-1,3-bis(1<i>H</i>-1,2,4-triazol-1-yl)propan-2-ol
monohydrate
;
_space_group_IT_number 2
_symmetry_cell_setting triclinic
_symmetry_space_group_name_Hall '-P 1'
_symmetry_space_group_name_H-M 'P -1'
_cell_angle_alpha 70.990(2)
_cell_angle_beta 78.911(2)
_cell_angle_gamma 84.627(2)
_cell_formula_units_Z 2
_cell_length_a 5.5708(3)
_cell_length_b 11.6873(6)
_cell_length_c 12.1490(7)
_cell_measurement_reflns_used 9877
_cell_measurement_temperature 100(2)
_cell_measurement_theta_max 74.1062
_cell_measurement_theta_min 3.9067
_cell_volume 733.48(7)
_computing_cell_refinement 'SAINT (Bruker, 2013)'
_computing_data_collection 'APEX2 (Bruker, 2008)'
_computing_data_reduction 'SAINT (Bruker, 2013)'
_computing_molecular_graphics '<i>PLATON</i> (Spek, 2009) and <i>ORTEPIII</i> (Burnett & Johnson, 1996)'
_computing_publication_material '<i>publCIF</i> (Westrip, 2010)'
_computing_structure_refinement '<i>XD2006</i> (Volkov <i>et al.</i>, 2006)'
_computing_structure_solution 'SHELXS97 (Sheldrick, 2008)'
_diffrn_ambient_temperature 100(2)
_diffrn_measured_fraction_theta_full 0.978
_diffrn_measured_fraction_theta_max 0.954
_diffrn_measurement_device_type 'Bruker SMART 6000'
_diffrn_measurement_method '\w and \f scans'
_diffrn_radiation_monochromator 'INCOATEC optics'
_diffrn_radiation_source 'rotating anode'
_diffrn_radiation_type CuK\a
_diffrn_radiation_wavelength 1.54178
_diffrn_reflns_av_R_equivalents 0.0304
_diffrn_reflns_limit_h_max 6
_diffrn_reflns_limit_h_min -6
_diffrn_reflns_limit_k_max 14
_diffrn_reflns_limit_k_min -14
_diffrn_reflns_limit_l_max 13
_diffrn_reflns_limit_l_min -14
_diffrn_reflns_number 15433
_diffrn_reflns_theta_full 67.679
_diffrn_reflns_theta_max 74.094
_diffrn_reflns_theta_min 3.906
_exptl_absorpt_coefficient_mu 1.042
_exptl_absorpt_correction_T_max 0.7538
_exptl_absorpt_correction_T_min 0.6819
_exptl_absorpt_correction_type empirical
_exptl_absorpt_process_details '(<i>SADABS</i>; Sheldrick, 2012)'
_exptl_crystal_colour colourless
_exptl_crystal_density_diffrn 1.470
_exptl_crystal_description block
_exptl_crystal_F_000 336
_exptl_crystal_size_max 0.18
_exptl_crystal_size_mid 0.10
_exptl_crystal_size_min 0.08
_refine_diff_density_max 0.423
_refine_diff_density_min -0.397
_refine_ls_extinction_method none
_refine_ls_goodness_of_fit_ref 7.403
_refine_ls_hydrogen_treatment constr
_refine_ls_matrix_type full
_refine_ls_number_parameters 208
_refine_ls_number_reflns 2824
_refine_ls_number_restraints 0
_refine_ls_R_factor_all 0.045
_refine_ls_R_factor_gt 0.045
_refine_ls_shift/su_max 0
_refine_ls_structure_factor_coef F
_refine_ls_weighting_details
;
calc w1 = 1/[s^2^(Fo)]
;
_refine_ls_weighting_scheme calc
_refine_ls_wR_factor_ref 0.069
_reflns_number_gt 2824
_reflns_number_total 2824
_reflns_threshold_expression 'I > 0\s(I)'
_cod_data_source_file gz3261sup1.cif
_cod_data_source_block constrained_IAM
_cod_depositor_comments 'Adding full bibliography for 2019555--2019559.cif.'
_cod_original_cell_volume 733.47(7)
_cod_original_sg_symbol_Hall '-p 1'
_cod_database_code 2019558
_cod_database_fobs_code 2019558

loop_
_space_group_symop_id
_space_group_symop_operation_xyz
1 +x,+y,+z
2 -x,-y,-z

loop_
_atom_site_aniso_label
_atom_site_aniso_U_11
_atom_site_aniso_U_22
_atom_site_aniso_U_33
_atom_site_aniso_U_12
_atom_site_aniso_U_13
_atom_site_aniso_U_23
F1 0.0216(5) 0.0201(4) 0.0240(5) 0.0025(4) -0.0117(4) -0.0069(4)
F2 0.0480(8) 0.0407(6) 0.0256(6) -0.0004(5) -0.0029(5) -0.0213(5)
O1 0.0108(6) 0.0258(5) 0.0155(5) 0.0014(4) -0.0051(4) -0.0073(4)
O1W 0.0262(7) 0.0163(5) 0.0208(6) 0.0005(4) -0.0102(5) -0.0065(4)
N1 0.0151(7) 0.0125(6) 0.0173(6) -0.0010(5) -0.0057(5) -0.0029(5)
N2 0.0163(7) 0.0165(6) 0.0210(7) 0.0023(5) -0.0060(5) -0.0041(5)
N3 0.0220(7) 0.0162(6) 0.0217(7) -0.0032(5) -0.0069(5) -0.0053(5)
N4 0.0139(7) 0.0149(6) 0.0147(6) -0.0020(5) -0.0027(5) -0.0030(5)
N5 0.0197(7) 0.0202(6) 0.0266(7) -0.0049(5) -0.0059(5) -0.0083(5)
N6 0.0313(8) 0.0185(6) 0.0178(7) 0.0012(5) -0.0067(6) -0.0033(5)
C1 0.0117(8) 0.0162(7) 0.0144(7) 0.0010(5) -0.0059(5) -0.0042(5)
C2 0.0142(8) 0.0111(6) 0.0159(7) -0.0044(5) 0.0012(5) -0.0015(5)
C3 0.0160(8) 0.0118(6) 0.0194(7) -0.0043(6) -0.0018(6) -0.0016(5)
C4 0.0272(9) 0.0207(7) 0.0145(7) -0.0037(6) -0.0068(6) -0.0044(6)
C5 0.0290(10) 0.0239(8) 0.0187(8) -0.0041(7) 0.0007(6) -0.0098(6)
C6 0.0224(9) 0.0232(8) 0.0249(8) -0.0017(6) 0.0007(6) -0.0100(6)
C7 0.0150(8) 0.0188(7) 0.0204(8) -0.0027(6) -0.0003(6) -0.0058(6)
C8 0.0188(8) 0.0163(7) 0.0134(7) -0.0040(6) -0.0036(6) -0.0030(5)
C13 0.0247(9) 0.0164(7) 0.0177(8) 0.0006(6) -0.0076(6) -0.0009(6)
C12 0.0298(10) 0.0173(7) 0.0223(8) -0.0017(6) -0.0054(7) -0.0063(6)
C11 0.0118(8) 0.0141(7) 0.0155(7) 0.0015(5) -0.0045(5) -0.0048(5)
C10 0.0173(8) 0.0129(6) 0.0208(8) -0.0035(6) -0.0063(6) -0.0032(6)
C9 0.0207(8) 0.0173(7) 0.0195(8) 0.0007(6) -0.0050(6) -0.0050(6)

loop_
_atom_site_label
_atom_site_fract_x
_atom_site_fract_y
_atom_site_fract_z
_atom_site_U_iso_or_equiv
_atom_site_occupancy
_atom_site_symmetry_multiplicity
F1 0.02432(17) 0.36908(8) 0.54121(8) 0.021 1 2
F2 0.4984(2) 0.13573(10) 0.32706(9) 0.036 1 2
O1 0.55145(19) 0.29192(9) 0.76707(9) 0.017 1 2
O1W 0.4752(2) 0.26866(9) 0.99845(10) 0.02 1 2
N1 0.2722(2) 0.51826(10) 0.75852(11) 0.015 1 2
N2 0.0424(2) 0.55734(11) 0.79554(11) 0.018 1 2
N3 0.3111(3) 0.59688(11) 0.89424(11) 0.02 1 2
N4 0.1332(2) 0.13561(11) 0.83288(11) 0.015 1 2
N5 0.0123(3) 0.07375(12) 0.78442(12) 0.021 1 2
N6 0.2502(3) -0.05347(12) 0.90484(12) 0.023 1 2
C1 0.3442(3) 0.32262(12) 0.71149(12) 0.014 1 2
C2 0.3892(3) 0.27392(12) 0.60658(12) 0.015 1 2
C3 0.2274(3) 0.29820(12) 0.52722(13) 0.017 1 2
C4 0.2597(3) 0.25415(13) 0.43241(13) 0.02 1 2
C5 0.4629(3) 0.17988(15) 0.41877(14) 0.024 1 2
C6 0.6286(3) 0.14962(15) 0.49607(15) 0.024 1 2
C7 0.5903(3) 0.19671(13) 0.58924(14) 0.018 1 2
C8 0.3187(3) 0.46232(13) 0.66484(13) 0.016 1 2
C13 0.2734(3) 0.05829(13) 0.90304(14) 0.02 1 2
C12 0.0885(3) -0.03865(14) 0.83082(14) 0.023 1 2
C11 0.1148(3) 0.26731(12) 0.79880(12) 0.014 1 2
C10 0.4293(3) 0.54281(12) 0.81797(13) 0.017 1 2
C9 0.0775(3) 0.60388(13) 0.87655(14) 0.019 1 2
H1 0.5142 0.29089 0.83425 0.0243 1 2
H1W 0.51548 0.32579 1.01987 0.0315 1 2
H2W 0.5559 0.20766 1.03530 0.0306 1 2
H4 0.1467 0.27405 0.37902 0.0251 1 2
H6 0.7659 0.09731 0.48522 0.0283 1 2
H7 0.7032 0.17648 0.64269 0.0219 1 2
H8B 0.1833 0.48580 0.61884 0.0197 1 2
H8A 0.4714 0.49434 0.61067 0.0197 1 2
H13 0.3763 0.08067 0.94606 0.0246 1 2
H12 0.0340 -0.10480 0.81398 0.0279 1 2
H11B -0.0320 0.29628 0.76145 0.0162 1 2
H11A 0.0960 0.29363 0.86973 0.0162 1 2
H10 0.6002 0.52409 0.80718 0.0201 1 2
H9 -0.0513 0.64003 0.91904 0.0232 1 2

loop_
_geom_angle_atom_site_label_1
_geom_angle_atom_site_label_2
_geom_angle_atom_site_label_3
_geom_angle_site_symmetry_1
_geom_angle_site_symmetry_2
_geom_angle_site_symmetry_3
_geom_angle
_geom_angle_publ_flag
C1 O1 H1 1_555 1_555 1_555 109.64(14) no
H1W O1W H2W 1_555 1_555 1_555 103.33(10) no
N2 N1 C8 1_555 1_555 1_555 120.73(12) yes
N2 N1 C10 1_555 1_555 1_555 109.69(12) no
C8 N1 C10 1_555 1_555 1_555 129.56(13) yes
N1 N2 C9 1_555 1_555 1_555 102.34(13) yes
C10 N3 C9 1_555 1_555 1_555 103.01(13) yes
N5 N4 C13 1_555 1_555 1_555 109.25(12) no
N5 N4 C11 1_555 1_555 1_555 121.14(12) no
C13 N4 C11 1_555 1_555 1_555 129.40(13) no
N4 N5 C12 1_555 1_555 1_555 102.44(13) no
C13 N6 C12 1_555 1_555 1_555 102.35(13) no
O1 C1 C2 1_555 1_555 1_555 107.97(12) yes
O1 C1 C11 1_555 1_555 1_555 110.29(11) no
C2 C1 C11 1_555 1_555 1_555 110.32(11) no
C1 C2 C3 1_555 1_555 1_555 122.21(13) yes
C1 C2 C7 1_555 1_555 1_555 121.31(13) no
C3 C2 C7 1_555 1_555 1_555 116.39(14) no
F1 C3 C2 1_555 1_555 1_555 119.48(13) yes
F1 C3 C4 1_555 1_555 1_555 116.62(13) no
C2 C3 C4 1_555 1_555 1_555 123.90(15) no
C3 C4 C5 1_555 1_555 1_555 117.13(15) no
C3 C4 H4 1_555 1_555 1_555 121.52(9) no
C5 C4 H4 1_555 1_555 1_555 121.35(9) no
F2 C5 C4 1_555 1_555 1_555 118.27(15) no
F2 C5 C6 1_555 1_555 1_555 119.68(16) no
C4 C5 C6 1_555 1_555 1_555 122.05(15) no
C5 C6 C7 1_555 1_555 1_555 118.89(16) no
C5 C6 H6 1_555 1_555 1_555 120.30(10) no
C7 C6 H6 1_555 1_555 1_555 120.82(10) no
C2 C7 C6 1_555 1_555 1_555 121.61(15) no
C2 C7 H7 1_555 1_555 1_555 118.94(9) no
C6 C7 H7 1_555 1_555 1_555 119.45(10) no
N1 C8 H8B 1_555 1_555 1_555 108.93(8) no
N1 C8 H8A 1_555 1_555 1_555 108.75(7) no
N4 C13 N6 1_555 1_555 1_555 110.90(14) no
N4 C13 H13 1_555 1_555 1_555 124.60(9) no
N6 C13 H13 1_555 1_555 1_555 124.50(9) no
N5 C12 N6 1_555 1_555 1_555 115.06(14) no
N5 C12 H12 1_555 1_555 1_555 122.66(9) no
N6 C12 H12 1_555 1_555 1_555 122.29(8) no
N4 C11 C1 1_555 1_555 1_555 110.43(12) no
N4 C11 H11B 1_555 1_555 1_555 109.11(7) no
N4 C11 H11A 1_555 1_555 1_555 109.91(7) no
C1 C11 H11B 1_555 1_555 1_555 109.62(7) no
C1 C11 H11A 1_555 1_555 1_555 109.60(8) no
N1 C10 N3 1_555 1_555 1_555 110.00(14) yes
N1 C10 H10 1_555 1_555 1_555 124.98(9) no
N3 C10 H10 1_555 1_555 1_555 125.02(9) no
N2 C9 N3 1_555 1_555 1_555 114.96(14) yes
N2 C9 H9 1_555 1_555 1_555 122.77(9) no
N3 C9 H9 1_555 1_555 1_555 122.27(9) no

loop_
_geom_bond_atom_site_label_1
_geom_bond_atom_site_label_2
_geom_bond_site_symmetry_1
_geom_bond_site_symmetry_2
_geom_bond_distance
_geom_bond_publ_flag
F1 C3 1_555 1_555 1.3555(19) yes
F2 C5 1_555 1_555 1.3480(19) yes
O1 C1 1_555 1_555 1.4081(16) yes
O1 H1 1_555 1_555 0.7989 yes
O1W H1W 1_555 1_555 0.8529 no
O1W H2W 1_555 1_555 0.8485 no
N1 N2 1_555 1_555 1.3613(19) yes
N1 C8 1_555 1_555 1.4592(19) yes
N1 C10 1_555 1_555 1.3399(19) yes
N2 C9 1_555 1_555 1.321(2) yes
N3 C10 1_555 1_555 1.327(2) yes
N3 C9 1_555 1_555 1.350(2) yes
N4 N5 1_555 1_555 1.3577(18) yes
N4 C13 1_555 1_555 1.333(2) no
N4 C11 1_555 1_555 1.4569(18) no
N5 C12 1_555 1_555 1.315(2) no
N6 C13 1_555 1_555 1.317(2) no
N6 C12 1_555 1_555 1.353(2) no
C1 C2 1_555 1_555 1.528(2) yes
C1 C11 1_555 1_555 1.537(2) no
C2 C3 1_555 1_555 1.389(2) yes
C2 C7 1_555 1_555 1.399(2) no
C3 C4 1_555 1_555 1.383(2) no
C4 C5 1_555 1_555 1.378(3) no
C4 H4 1_555 1_555 0.9500 no
C5 C6 1_555 1_555 1.384(2) no
C6 C7 1_555 1_555 1.386(2) no
C6 H6 1_555 1_555 0.9500 no
C7 H7 1_555 1_555 0.9500 no
C8 H8B 1_555 1_555 0.9900 no
C8 H8A 1_555 1_555 0.9900 no
C13 H13 1_555 1_555 0.9500 no
C12 H12 1_555 1_555 0.9500 no
C11 H11B 1_555 1_555 0.9900 no
C11 H11A 1_555 1_555 0.9900 no
C10 H10 1_555 1_555 0.9500 no
C9 H9 1_555 1_555 0.9500 no
